data_7000548
loop_
_publ_author_name
'Melero, Crist\'obal'
'Guijarro, Albert'
'Yus, Miguel'

_publ_section_title
;
 Structural characterization and bonding properties of lithium
 naphthalene radical anion, [Li+(TMEDA)2][C10H8&#x02D9;&#x2212;], and
 lithium naphthalene dianion [(Li+TMEDA)2C10H8&#x2212;2]
;
_journal_issue 8
_journal_name_full 'Dalton Transactions'
_journal_page_first 1286
_journal_paper_doi 10.1039/b821119c
_journal_year 2009
_chemical_formula_moiety 'C22 H40 Li2 N4, C6 H6'
_chemical_formula_sum 'C28 H46 Li2 N4'
_chemical_formula_weight 452.57
_chemical_name_systematic
;
?
;
_space_group_IT_number 2
_symmetry_cell_setting triclinic
_symmetry_space_group_name_Hall '-P 1'
_symmetry_space_group_name_H-M 'P -1'
_atom_sites_solution_hydrogens geom
_atom_sites_solution_primary direct
_atom_sites_solution_secondary difmap
_audit_creation_method SHELXL-97
_cell_angle_alpha 101.930(2)
_cell_angle_beta 98.277(2)
_cell_angle_gamma 109.538(2)
_cell_formula_units_Z 1
_cell_length_a 8.7009(9)
_cell_length_b 9.0075(9)
_cell_length_c 10.1014(11)
_cell_measurement_reflns_used 3511
_cell_measurement_temperature 173(1)
_cell_measurement_theta_max 27.45
_cell_measurement_theta_min 2.45
_cell_volume 710.22(13)
_computing_cell_refinement 'Bruker SMART V5.625'
_computing_data_collection 'Bruker SMART V5.625'
_computing_data_reduction 'Bruker SAINT V6.28A'
_computing_molecular_graphics 'SHELXTL Rel. 6.12/V (Siemens, 1996)'
_computing_publication_material 'SHELX-97 (Sheldrick, 1997)'
_computing_structure_refinement 'SHELXL-97 (Sheldrick, 1997)'
_computing_structure_solution 'SHELXS-97 (Sheldrick, 1990)'
_diffrn_ambient_temperature 173(1)
_diffrn_measured_fraction_theta_full 0.998
_diffrn_measured_fraction_theta_max 0.998
_diffrn_measurement_device_type 'CCD area detector'
_diffrn_measurement_method 'phi and omega scans'
_diffrn_radiation_monochromator graphite
_diffrn_radiation_source 'fine-focus sealed tube'
_diffrn_radiation_type MoK\a
_diffrn_radiation_wavelength 0.71073
_diffrn_reflns_av_R_equivalents 0.0173
_diffrn_reflns_av_sigmaI/netI 0.0224
_diffrn_reflns_limit_h_max 11
_diffrn_reflns_limit_h_min -11
_diffrn_reflns_limit_k_max 11
_diffrn_reflns_limit_k_min -11
_diffrn_reflns_limit_l_max 13
_diffrn_reflns_limit_l_min -13
_diffrn_reflns_number 7324
_diffrn_reflns_theta_full 27.50
_diffrn_reflns_theta_max 27.50
_diffrn_reflns_theta_min 2.12
_exptl_absorpt_coefficient_mu 0.061
_exptl_absorpt_correction_T_max 0.975
_exptl_absorpt_correction_T_min 0.907
_exptl_absorpt_correction_type multi-scan
_exptl_absorpt_process_details 'Bruker/Siemens SADABS V2.03'
_exptl_crystal_colour 'dark red'
_exptl_crystal_density_diffrn 1.058
_exptl_crystal_density_method 'not measured'
_exptl_crystal_description block
_exptl_crystal_F_000 248
_exptl_crystal_size_max 0.52
_exptl_crystal_size_mid 0.46
_exptl_crystal_size_min 0.42
_refine_diff_density_max 0.292
_refine_diff_density_min -0.264
_refine_diff_density_rms 0.049
_refine_ls_extinction_method none
_refine_ls_goodness_of_fit_ref 1.026
_refine_ls_hydrogen_treatment constr
_refine_ls_matrix_type full
_refine_ls_number_parameters 158
_refine_ls_number_reflns 3261
_refine_ls_number_restraints 0
_refine_ls_restrained_S_all 1.026
_refine_ls_R_factor_all 0.0530
_refine_ls_R_factor_gt 0.0470
_refine_ls_shift/su_max 0.008
_refine_ls_shift/su_mean 0.002
_refine_ls_structure_factor_coef Fsqd
_refine_ls_weighting_details 'calc w=1/[\s^2^(Fo^2^)+(0.0748P)^2^+0.1627P] where P=(Fo^2^+2Fc^2^)/3'
_refine_ls_weighting_scheme calc
_refine_ls_wR_factor_gt 0.1300
_refine_ls_wR_factor_ref 0.1363
_reflns_number_gt 2837
_reflns_number_total 3261
_reflns_threshold_expression I>2\s(I)
_cod_data_source_file b821119c.txt
_cod_data_source_block Compound_2
_cod_database_code 7000548

loop_
_symmetry_equiv_pos_as_xyz
'x, y, z'
'-x, -y, -z'

loop_
_atom_site_label
_atom_site_type_symbol
_atom_site_fract_x
_atom_site_fract_y
_atom_site_fract_z
_atom_site_U_iso_or_equiv
_atom_site_adp_type
_atom_site_occupancy
_atom_site_symmetry_multiplicity
_atom_site_calc_flag
_atom_site_refinement_flags
_atom_site_disorder_assembly
_atom_site_disorder_group
Li1 Li 0.8323(2) 0.0678(2) 0.1687(2) 0.0305(4) Uani 1 1 d . . .
N1 N 0.76449(12) 0.14517(12) 0.35712(10) 0.0300(2) Uani 1 1 d . . .
C1 C 0.58511(17) 0.05332(17) 0.33490(16) 0.0429(3) Uani 1 1 d . . .
H1A H 0.5652 -0.0600 0.3267 0.064 Uiso 1 1 calc R . .
H1B H 0.5268 0.0634 0.2511 0.064 Uiso 1 1 calc R . .
H1C H 0.5454 0.0961 0.4123 0.064 Uiso 1 1 calc R . .
C2 C 0.8533(2) 0.1240(2) 0.48116(15) 0.0525(4) Uani 1 1 d . . .
H2A H 0.8154 0.1651 0.5604 0.079 Uiso 1 1 calc R . .
H2B H 0.9715 0.1830 0.4953 0.079 Uiso 1 1 calc R . .
H2C H 0.8315 0.0097 0.4696 0.079 Uiso 1 1 calc R . .
C3 C 0.79959(16) 0.31994(15) 0.37283(13) 0.0356(3) Uani 1 1 d . . .
H3A H 0.9189 0.3816 0.4092 0.043 Uiso 1 1 calc R . .
H3B H 0.7415 0.3575 0.4394 0.043 Uiso 1 1 calc R . .
C4 C 0.74517(15) 0.35271(14) 0.23664(13) 0.0329(3) Uani 1 1 d . . .
H4A H 0.6240 0.3029 0.2061 0.040 Uiso 1 1 calc R . .
H4B H 0.7783 0.4698 0.2501 0.040 Uiso 1 1 calc R . .
N2 N 0.81997(12) 0.28707(12) 0.12936(10) 0.0284(2) Uani 1 1 d . . .
C5 C 0.99465(15) 0.39449(16) 0.14775(15) 0.0393(3) Uani 1 1 d . . .
H5A H 0.9997 0.5011 0.1424 0.059 Uiso 1 1 calc R . .
H5B H 1.0408 0.3496 0.0760 0.059 Uiso 1 1 calc R . .
H5C H 1.0581 0.4032 0.2370 0.059 Uiso 1 1 calc R . .
C6 C 0.72505(18) 0.26933(18) -0.00847(14) 0.0411(3) Uani 1 1 d . . .
H6A H 0.6112 0.1961 -0.0219 0.062 Uiso 1 1 calc R . .
H6B H 0.7747 0.2258 -0.0781 0.062 Uiso 1 1 calc R . .
H6C H 0.7269 0.3744 -0.0160 0.062 Uiso 1 1 calc R . .
C7 C 1.07203(12) 0.02341(12) 0.05734(10) 0.0232(2) Uani 1 1 d . . .
C8 C 1.04363(14) -0.03393(14) 0.17600(11) 0.0279(2) Uani 1 1 d . . .
H8 H 1.1263 0.0128 0.2582 0.033 Uiso 1 1 calc R . .
C9 C 0.88991(15) -0.16256(14) 0.17136(12) 0.0310(3) Uani 1 1 d . . .
H9 H 0.8825 -0.2164 0.2409 0.037 Uiso 1 1 calc R . .
C10 C 0.75479(14) -0.20536(14) 0.06437(13) 0.0313(3) Uani 1 1 d . . .
H10 H 0.6539 -0.2874 0.0609 0.038 Uiso 1 1 calc R . .
C11 C 0.76980(13) -0.12238(13) -0.04300(11) 0.0281(2) Uani 1 1 d . . .
H11 H 0.6734 -0.1340 -0.1045 0.034 Uiso 1 1 calc R . .
C12 C 0.4139(2) 0.37983(19) 0.5541(2) 0.0572(4) Uani 1 1 d . . .
H12 H 0.3552 0.2976 0.5910 0.069 Uiso 1 1 calc R . .
C13 C 0.36000(18) 0.37187(19) 0.41764(19) 0.0550(4) Uani 1 1 d . . .
H13 H 0.2648 0.2846 0.3625 0.066 Uiso 1 1 calc R . .
C14 C 0.4450(2) 0.4908(2) 0.36265(18) 0.0552(4) Uani 1 1 d . . .
H14 H 0.4089 0.4855 0.2699 0.066 Uiso 1 1 calc R . .

loop_
_atom_site_aniso_label
_atom_site_aniso_U_11
_atom_site_aniso_U_22
_atom_site_aniso_U_33
_atom_site_aniso_U_23
_atom_site_aniso_U_13
_atom_site_aniso_U_12
Li1 0.0333(10) 0.0304(10) 0.0314(10) 0.0081(8) 0.0105(8) 0.0156(8)
N1 0.0338(5) 0.0339(5) 0.0262(5) 0.0089(4) 0.0076(4) 0.0170(4)
C1 0.0405(7) 0.0414(7) 0.0519(8) 0.0199(6) 0.0166(6) 0.0149(6)
C2 0.0642(10) 0.0703(10) 0.0340(7) 0.0186(7) 0.0070(6) 0.0382(8)
C3 0.0414(7) 0.0314(6) 0.0317(6) 0.0006(5) 0.0123(5) 0.0141(5)
C4 0.0359(6) 0.0284(6) 0.0431(7) 0.0118(5) 0.0188(5) 0.0176(5)
N2 0.0292(5) 0.0302(5) 0.0316(5) 0.0113(4) 0.0120(4) 0.0147(4)
C5 0.0321(6) 0.0408(7) 0.0503(7) 0.0174(6) 0.0169(5) 0.0143(5)
C6 0.0448(7) 0.0481(7) 0.0383(7) 0.0163(6) 0.0100(5) 0.0244(6)
C7 0.0234(5) 0.0234(5) 0.0232(5) 0.0022(4) 0.0044(4) 0.0122(4)
C8 0.0302(5) 0.0327(6) 0.0230(5) 0.0065(4) 0.0044(4) 0.0159(5)
C9 0.0399(6) 0.0304(6) 0.0322(6) 0.0136(4) 0.0157(5) 0.0191(5)
C10 0.0296(6) 0.0253(5) 0.0392(6) 0.0072(4) 0.0144(5) 0.0091(4)
C11 0.0220(5) 0.0298(5) 0.0294(5) 0.0026(4) 0.0035(4) 0.0102(4)
C12 0.0521(9) 0.0441(8) 0.0910(13) 0.0209(8) 0.0358(9) 0.0279(7)
C13 0.0354(7) 0.0407(8) 0.0732(11) -0.0151(7) 0.0059(7) 0.0159(6)
C14 0.0534(9) 0.0687(10) 0.0517(9) 0.0051(7) 0.0132(7) 0.0396(8)

loop_
_atom_type_symbol
_atom_type_description
_atom_type_scat_dispersion_real
_atom_type_scat_dispersion_imag
_atom_type_scat_source
C C 0.0033 0.0016 'International Tables Vol C Tables 4.2.6.8 and 6.1.1.4'
H H 0.0000 0.0000 'International Tables Vol C Tables 4.2.6.8 and 6.1.1.4'
N N 0.0061 0.0033 'International Tables Vol C Tables 4.2.6.8 and 6.1.1.4'
Li Li -0.0003 0.0001 'International Tables Vol C Tables 4.2.6.8 and 6.1.1.4'

loop_
_geom_angle_atom_site_label_1
_geom_angle_atom_site_label_2
_geom_angle_atom_site_label_3
_geom_angle
_geom_angle_site_symmetry_1
_geom_angle_site_symmetry_3
_geom_angle_publ_flag
N1 Li1 N2 85.24(8) . . ?
N1 Li1 C10 120.13(10) . . ?
N2 Li1 C10 142.05(10) . . ?
N1 Li1 C9 108.43(9) . . ?
N2 Li1 C9 165.12(10) . . ?
C10 Li1 C9 34.60(5) . . ?
N1 Li1 C11 149.09(10) . . ?
N2 Li1 C11 107.88(9) . . ?
C10 Li1 C11 36.41(5) . . ?
C9 Li1 C11 63.30(6) . . ?
N1 Li1 C8 118.51(9) . . ?
N2 Li1 C8 131.89(10) . . ?
C10 Li1 C8 63.41(6) . . ?
C9 Li1 C8 36.27(5) . . ?
C11 Li1 C8 73.77(7) . . ?
N1 Li1 C7 177.73(10) . 2_755 ?
N2 Li1 C7 95.22(8) . 2_755 ?
C10 Li1 C7 60.60(6) . 2_755 ?
C9 Li1 C7 70.88(6) . 2_755 ?
C11 Li1 C7 32.69(4) . 2_755 ?
C8 Li1 C7 59.62(6) . 2_755 ?
N1 Li1 C7 145.39(10) . . ?
N2 Li1 C7 104.90(8) . . ?
C10 Li1 C7 71.09(6) . . ?
C9 Li1 C7 60.52(6) . . ?
C11 Li1 C7 59.54(6) . . ?
C8 Li1 C7 32.84(4) . . ?
C7 Li1 C7 32.36(5) 2_755 . ?
C2 N1 C1 109.31(11) . . ?
C2 N1 C3 109.87(11) . . ?
C1 N1 C3 110.84(10) . . ?
C2 N1 Li1 116.24(10) . . ?
C1 N1 Li1 106.58(9) . . ?
C3 N1 Li1 103.85(9) . . ?
N1 C1 H1A 109.5 . . ?
N1 C1 H1B 109.5 . . ?
H1A C1 H1B 109.5 . . ?
N1 C1 H1C 109.5 . . ?
H1A C1 H1C 109.5 . . ?
H1B C1 H1C 109.5 . . ?
N1 C2 H2A 109.5 . . ?
N1 C2 H2B 109.5 . . ?
H2A C2 H2B 109.5 . . ?
N1 C2 H2C 109.5 . . ?
H2A C2 H2C 109.5 . . ?
H2B C2 H2C 109.5 . . ?
N1 C3 C4 111.99(10) . . ?
N1 C3 H3A 109.2 . . ?
C4 C3 H3A 109.2 . . ?
N1 C3 H3B 109.2 . . ?
C4 C3 H3B 109.2 . . ?
H3A C3 H3B 107.9 . . ?
N2 C4 C3 111.32(9) . . ?
N2 C4 H4A 109.4 . . ?
C3 C4 H4A 109.4 . . ?
N2 C4 H4B 109.4 . . ?
C3 C4 H4B 109.4 . . ?
H4A C4 H4B 108.0 . . ?
C6 N2 C5 109.36(10) . . ?
C6 N2 C4 110.04(9) . . ?
C5 N2 C4 110.92(10) . . ?
C6 N2 Li1 115.81(9) . . ?
C5 N2 Li1 104.86(9) . . ?
C4 N2 Li1 105.72(8) . . ?
N2 C5 H5A 109.5 . . ?
N2 C5 H5B 109.5 . . ?
H5A C5 H5B 109.5 . . ?
N2 C5 H5C 109.5 . . ?
H5A C5 H5C 109.5 . . ?
H5B C5 H5C 109.5 . . ?
N2 C6 H6A 109.5 . . ?
N2 C6 H6B 109.5 . . ?
H6A C6 H6B 109.5 . . ?
N2 C6 H6C 109.5 . . ?
H6A C6 H6C 109.5 . . ?
H6B C6 H6C 109.5 . . ?
C11 C7 C8 124.61(10) 2_755 . ?
C11 C7 C7 117.84(12) 2_755 2_755 ?
C8 C7 C7 117.55(12) . 2_755 ?
C11 C7 Li1 61.87(7) 2_755 2_755 ?
C8 C7 Li1 136.89(8) . 2_755 ?
C7 C7 Li1 73.90(9) 2_755 2_755 ?
C11 C7 Li1 136.99(8) 2_755 . ?
C8 C7 Li1 61.85(7) . . ?
C7 C7 Li1 73.74(9) 2_755 . ?
Li1 C7 Li1 147.64(5) 2_755 . ?
C7 C8 C9 121.24(10) . . ?
C7 C8 Li1 85.31(8) . . ?
C9 C8 Li1 71.29(8) . . ?
C7 C8 H8 119.4 . . ?
C9 C8 H8 119.4 . . ?
Li1 C8 H8 114.2 . . ?
C10 C9 C8 119.52(10) . . ?
C10 C9 Li1 72.36(8) . . ?
C8 C9 Li1 72.44(8) . . ?
C10 C9 H9 120.2 . . ?
C8 C9 H9 120.2 . . ?
Li1 C9 H9 126.9 . . ?
C9 C10 C11 119.32(10) . . ?
C9 C10 Li1 73.04(8) . . ?
C11 C10 Li1 72.61(8) . . ?
C9 C10 H10 120.3 . . ?
C11 C10 H10 120.3 . . ?
Li1 C10 H10 125.8 . . ?
C7 C11 C10 121.46(10) 2_755 . ?
C7 C11 Li1 85.44(8) 2_755 . ?
C10 C11 Li1 70.97(8) . . ?
C7 C11 H11 119.3 2_755 . ?
C10 C11 H11 119.3 . . ?
Li1 C11 H11 114.5 . . ?
C13 C12 C14 120.52(16) . 2_666 ?
C13 C12 H12 119.7 . . ?
C14 C12 H12 119.7 2_666 . ?
C14 C13 C12 120.20(15) . . ?
C14 C13 H13 119.9 . . ?
C12 C13 H13 119.9 . . ?
C13 C14 C12 119.28(16) . 2_666 ?
C13 C14 H14 120.4 . . ?
C12 C14 H14 120.4 2_666 . ?

loop_
_geom_bond_atom_site_label_1
_geom_bond_atom_site_label_2
_geom_bond_distance
_geom_bond_site_symmetry_2
_geom_bond_publ_flag
Li1 N1 2.123(2) . ?
Li1 N2 2.128(2) . ?
Li1 C10 2.287(2) . ?
Li1 C9 2.296(2) . ?
Li1 C11 2.309(2) . ?
Li1 C8 2.311(2) . ?
Li1 C7 2.610(2) 2_755 ?
Li1 C7 2.612(2) . ?
N1 C2 1.4567(16) . ?
N1 C1 1.4593(16) . ?
N1 C3 1.4690(16) . ?
C1 H1A 0.9600 . ?
C1 H1B 0.9600 . ?
C1 H1C 0.9600 . ?
C2 H2A 0.9600 . ?
C2 H2B 0.9600 . ?
C2 H2C 0.9600 . ?
C3 C4 1.5092(18) . ?
C3 H3A 0.9700 . ?
C3 H3B 0.9700 . ?
C4 N2 1.4640(14) . ?
C4 H4A 0.9700 . ?
C4 H4B 0.9700 . ?
N2 C6 1.4610(16) . ?
N2 C5 1.4634(15) . ?
C5 H5A 0.9600 . ?
C5 H5B 0.9600 . ?
C5 H5C 0.9600 . ?
C6 H6A 0.9600 . ?
C6 H6B 0.9600 . ?
C6 H6C 0.9600 . ?
C7 C11 1.4142(15) 2_755 ?
C7 C8 1.4214(15) . ?
C7 C7 1.4552(19) 2_755 ?
C8 C9 1.4341(16) . ?
C8 H8 0.9300 . ?
C9 C10 1.3630(17) . ?
C9 H9 0.9300 . ?
C10 C11 1.4362(16) . ?
C10 H10 0.9300 . ?
C11 H11 0.9300 . ?
C12 C13 1.369(3) . ?
C12 C14 1.383(2) 2_666 ?
C12 H12 0.9300 . ?
C13 C14 1.356(3) . ?
C13 H13 0.9300 . ?
C14 H14 0.9300 . ?
